data_7161069
loop_
_publ_author_name
'Yakovleva, Elizaveta D.'
'Shelukho, Evgeniya R.'
'Erokhin, Pavel P.'
'Ilyushenkova, Valentina V.'
'Guryeva, Aleksandra S.'
'Logvinenko, Nikita A.'
'Khrustalev, Victor N.'
'Grigoriev, Mikhail S.'
'Zubkov, Fedor I.'
'Zaytsev, Vladimir P.'

_publ_section_title
;
 Application of the intramolecular Diels-Alder vinylarene (IMDAV) reaction
 for the synthesis of benzo- and carbocyclofuroisoindole carboxylic acids
 and its limitations.
;
_journal_issue 15
_journal_name_full 'Organic &amp; biomolecular chemistry'
_journal_page_first 3274
_journal_page_last 3286
_journal_paper_doi 10.1039/d5ob01918d
_journal_volume 24
_journal_year 2026
_chemical_formula_sum 'C24 H19 D6 N O6 S'
_chemical_formula_weight 461.55
_space_group_crystal_system triclinic
_space_group_IT_number 2
_space_group_name_Hall '-P 1'
_space_group_name_H-M_alt 'P -1'
_atom_sites_solution_hydrogens mixed
_audit_creation_method SHELXL-2018/3
_audit_update_record
;
2025-10-13 deposited with the CCDC.	2026-03-04 downloaded from the CCDC.
;
_cell_angle_alpha 61.374(1)
_cell_angle_beta 86.879(2)
_cell_angle_gamma 86.332(1)
_cell_formula_units_Z 2
_cell_length_a 6.5687(2)
_cell_length_b 13.3383(4)
_cell_length_c 13.7786(4)
_cell_measurement_reflns_used 7603
_cell_measurement_temperature 100(2)
_cell_measurement_theta_max 30.15
_cell_measurement_theta_min 2.97
_cell_volume 1057.09(6)
_computing_structure_refinement 'SHELXL-2018/3 (Sheldrick, 2018)'
_diffrn_ambient_temperature 100(2)
_diffrn_measured_fraction_theta_full 0.995
_diffrn_measured_fraction_theta_max 0.997
_diffrn_measurement_device_type 'Bruker KAPPA APEX II area-detector diffractometer'
_diffrn_radiation_type MoK\a
_diffrn_radiation_wavelength 0.71073
_diffrn_reflns_av_R_equivalents 0.0241
_diffrn_reflns_av_unetI/netI 0.0269
_diffrn_reflns_Laue_measured_fraction_full 0.995
_diffrn_reflns_Laue_measured_fraction_max 0.997
_diffrn_reflns_limit_h_max 9
_diffrn_reflns_limit_h_min -9
_diffrn_reflns_limit_k_max 18
_diffrn_reflns_limit_k_min -18
_diffrn_reflns_limit_l_max 19
_diffrn_reflns_limit_l_min -19
_diffrn_reflns_number 18048
_diffrn_reflns_point_group_measured_fraction_full 0.995
_diffrn_reflns_point_group_measured_fraction_max 0.997
_diffrn_reflns_theta_full 25.242
_diffrn_reflns_theta_max 30.000
_diffrn_reflns_theta_min 4.175
_exptl_absorpt_coefficient_mu 0.196
_exptl_absorpt_correction_T_max 0.940
_exptl_absorpt_correction_T_min 0.874
_exptl_absorpt_correction_type multi-scan
_exptl_absorpt_process_details 'SADABS (Bruker, 2008)'
_exptl_crystal_colour colourless
_exptl_crystal_density_diffrn 1.450
_exptl_crystal_description fragment
_exptl_crystal_F_000 480
_exptl_crystal_size_max 0.460
_exptl_crystal_size_mid 0.400
_exptl_crystal_size_min 0.320
_refine_diff_density_max 0.481
_refine_diff_density_min -0.427
_refine_diff_density_rms 0.056
_refine_ls_extinction_method none
_refine_ls_goodness_of_fit_ref 1.037
_refine_ls_hydrogen_treatment mixed
_refine_ls_matrix_type full
_refine_ls_number_parameters 293
_refine_ls_number_reflns 6156
_refine_ls_number_restraints 0
_refine_ls_restrained_S_all 1.037
_refine_ls_R_factor_all 0.0439
_refine_ls_R_factor_gt 0.0365
_refine_ls_shift/su_max 0.002
_refine_ls_shift/su_mean 0.000
_refine_ls_structure_factor_coef Fsqd
_refine_ls_weighting_details 'w=1/[\s^2^(Fo^2^)+(0.0552P)^2^+0.3450P] where P=(Fo^2^+2Fc^2^)/3'
_refine_ls_weighting_scheme calc
_refine_ls_wR_factor_gt 0.0968
_refine_ls_wR_factor_ref 0.1021
_reflns_Friedel_coverage 0.000
_reflns_number_gt 5256
_reflns_number_total 6156
_reflns_threshold_expression 'I > 2\s(I)'
_cod_data_source_file d5ob01918d2.cif
_cod_data_source_block ZV2050
_cod_depositor_comments 'Adding full bibliography for 7161069--7161075.cif.'
_cod_database_code 7161069
_shelx_shelxl_version_number 2018/3
_shelx_space_group_comment
;
The symmetry employed for this shelxl refinement is uniquely defined
by the following loop, which should always be used as a source of
symmetry information in preference to the above space-group names.
They are only intended as comments.
;
_shelx_estimated_absorpt_t_min 0.915
_shelx_estimated_absorpt_t_max 0.940

loop_
_space_group_symop_operation_xyz
'x, y, z'
'-x, -y, -z'

loop_
_atom_site_label
_atom_site_type_symbol
_atom_site_fract_x
_atom_site_fract_y
_atom_site_fract_z
_atom_site_U_iso_or_equiv
_atom_site_adp_type
_atom_site_occupancy
_atom_site_site_symmetry_order
_atom_site_calc_flag
_atom_site_refinement_flags_posn
_atom_site_refinement_flags_adp
_atom_site_refinement_flags_occupancy
_atom_site_disorder_assembly
_atom_site_disorder_group
S1 S 0.80195(5) 1.08691(2) 0.00255(2) 0.01840(8) Uani 1 1 d . . . . .
O1 O 0.70927(12) 0.62700(8) 0.31226(8) 0.01940(18) Uani 1 1 d . . . . .
O2 O 0.56945(13) 0.88553(8) 0.22821(7) 0.01836(17) Uani 1 1 d . . . . .
O3 O 0.84419(13) 0.91855(8) 0.29654(7) 0.01778(17) Uani 1 1 d . . . . .
H3 H 0.853(3) 0.9791(19) 0.2269(19) 0.048(6) Uiso 1 1 d . . . . .
O4 O 0.22605(14) 0.38452(8) 0.08484(7) 0.01950(18) Uani 1 1 d . . . . .
O5 O 0.28984(12) 0.79561(7) 0.64139(7) 0.01583(16) Uani 1 1 d . . . . .
O6 O 0.88732(14) 1.09263(8) 0.09972(7) 0.02060(18) Uani 1 1 d . . . . .
N2 N 0.35942(14) 0.60028(8) 0.33644(8) 0.01255(18) Uani 1 1 d . . . . .
C1 C 0.54182(16) 0.63608(9) 0.35151(9) 0.0130(2) Uani 1 1 d . . . . .
C3 C 0.19068(16) 0.61946(10) 0.40247(9) 0.0136(2) Uani 1 1 d . . . . .
H3A H 0.167626 0.549564 0.473677 0.016 Uiso 1 1 calc R U . . .
H3B H 0.062255 0.644267 0.361255 0.016 Uiso 1 1 calc R U . . .
C3A C 0.26932(16) 0.71417(9) 0.42044(9) 0.01219(19) Uani 1 1 d . . . . .
H3AA H 0.246962 0.789233 0.352376 0.015 Uiso 1 1 calc R U . . .
C4 C 0.19375(17) 0.72508(10) 0.51987(9) 0.0146(2) Uani 1 1 d . . . . .
H4A H 0.069974 0.694478 0.559041 0.018 Uiso 1 1 calc R U . . .
C4A C 0.31724(17) 0.78183(10) 0.54774(9) 0.0136(2) Uani 1 1 d . . . . .
C5A C 0.47053(17) 0.83596(9) 0.65426(9) 0.0133(2) Uani 1 1 d . . . . .
C6 C 0.50780(18) 0.85230(10) 0.74310(9) 0.0157(2) Uani 1 1 d . . . . .
H6A H 0.408514 0.837531 0.800598 0.019 Uiso 1 1 calc R U . . .
C7 C 0.69899(18) 0.89168(10) 0.74410(10) 0.0166(2) Uani 1 1 d . . . . .
H7A H 0.731043 0.904343 0.803664 0.020 Uiso 1 1 calc R U . . .
C8 C 0.84382(18) 0.91280(10) 0.65960(10) 0.0165(2) Uani 1 1 d . . . . .
H8A H 0.973822 0.938107 0.663113 0.020 Uiso 1 1 calc R U . . .
C9 C 0.80003(17) 0.89716(10) 0.56939(9) 0.0148(2) Uani 1 1 d . . . . .
H9A H 0.897997 0.912605 0.511174 0.018 Uiso 1 1 calc R U . . .
C9A C 0.61059(17) 0.85867(9) 0.56735(9) 0.0127(2) Uani 1 1 d . . . . .
C9B C 0.50700(16) 0.84038(9) 0.48232(9) 0.01216(19) Uani 1 1 d . . . . .
H9BA H 0.461712 0.917442 0.422521 0.015 Uiso 1 1 calc R U . . .
C10 C 0.62803(16) 0.77667(9) 0.42456(9) 0.01129(19) Uani 1 1 d . . . . .
H10A H 0.758448 0.741827 0.463704 0.014 Uiso 1 1 calc R U . . .
C10A C 0.49819(16) 0.68252(9) 0.43181(9) 0.01173(19) Uani 1 1 d . . . . .
H10B H 0.516119 0.616381 0.507600 0.014 Uiso 1 1 calc R U . . .
C11 C 0.67618(17) 0.86454(9) 0.30557(9) 0.0128(2) Uani 1 1 d . . . . .
C12 C 0.32975(16) 0.54015(9) 0.27688(9) 0.0129(2) Uani 1 1 d . . . . .
C13 C 0.48468(18) 0.52467(11) 0.21030(10) 0.0174(2) Uani 1 1 d . . . . .
H13A H 0.617121 0.550998 0.207160 0.021 Uiso 1 1 calc R U . . .
C14 C 0.44418(18) 0.47099(11) 0.14924(10) 0.0187(2) Uani 1 1 d . . . . .
H14A H 0.549953 0.460678 0.104590 0.022 Uiso 1 1 calc R U . . .
C15 C 0.25078(18) 0.43172(10) 0.15206(9) 0.0157(2) Uani 1 1 d . . . . .
C16 C 0.09840(18) 0.44436(10) 0.21959(10) 0.0166(2) Uani 1 1 d . . . . .
H16A H -0.033050 0.416507 0.223662 0.020 Uiso 1 1 calc R U . . .
C17 C 0.13865(17) 0.49811(10) 0.28154(10) 0.0153(2) Uani 1 1 d . . . . .
H17A H 0.033636 0.506193 0.327814 0.018 Uiso 1 1 calc R U . . .
C18 C 0.0289(2) 0.34318(11) 0.08717(11) 0.0220(2) Uani 1 1 d . . . . .
H18A H 0.029676 0.311506 0.035996 0.033 Uiso 1 1 calc R U . . .
H18B H -0.004101 0.283430 0.162273 0.033 Uiso 1 1 calc R U . . .
H18C H -0.073788 0.406317 0.064832 0.033 Uiso 1 1 calc R U . . .
C19 C 0.5561(2) 1.15734(14) -0.02006(12) 0.0276(3) Uani 1 1 d . . . . .
D19A D 0.494302 1.155879 -0.082496 0.041 Uiso 1 1 calc R U . . .
D19B D 0.469492 1.118121 0.046512 0.041 Uiso 1 1 calc R U . . .
D19C D 0.569204 1.236808 -0.036663 0.041 Uiso 1 1 calc R U . . .
C20 C 0.9322(2) 1.19191(12) -0.11647(10) 0.0255(3) Uani 1 1 d . . . . .
D20A D 0.883989 1.192870 -0.182985 0.038 Uiso 1 1 calc R U . . .
D20B D 0.904925 1.267298 -0.121421 0.038 Uiso 1 1 calc R U . . .
D20C D 1.079289 1.173241 -0.110373 0.038 Uiso 1 1 calc R U . . .

loop_
_atom_site_aniso_label
_atom_site_aniso_U_11
_atom_site_aniso_U_22
_atom_site_aniso_U_33
_atom_site_aniso_U_23
_atom_site_aniso_U_13
_atom_site_aniso_U_12
S1 0.02514(16) 0.01665(14) 0.01358(14) -0.00714(11) 0.00059(10) -0.00353(11)
O1 0.0094(4) 0.0271(4) 0.0294(5) -0.0199(4) 0.0018(3) -0.0014(3)
O2 0.0194(4) 0.0216(4) 0.0131(4) -0.0069(3) -0.0014(3) -0.0056(3)
O3 0.0162(4) 0.0205(4) 0.0145(4) -0.0058(3) 0.0012(3) -0.0087(3)
O4 0.0204(4) 0.0227(4) 0.0210(4) -0.0146(4) -0.0016(3) -0.0024(3)
O5 0.0121(4) 0.0240(4) 0.0153(4) -0.0125(3) 0.0027(3) -0.0039(3)
O6 0.0258(5) 0.0208(4) 0.0134(4) -0.0059(3) -0.0003(3) -0.0079(3)
N2 0.0093(4) 0.0146(4) 0.0155(4) -0.0087(4) 0.0013(3) -0.0016(3)
C1 0.0105(5) 0.0126(5) 0.0159(5) -0.0068(4) -0.0012(4) -0.0002(4)
C3 0.0095(5) 0.0167(5) 0.0157(5) -0.0087(4) 0.0026(4) -0.0026(4)
C3A 0.0090(4) 0.0146(5) 0.0131(5) -0.0066(4) 0.0007(4) -0.0012(4)
C4 0.0102(5) 0.0193(5) 0.0150(5) -0.0089(4) 0.0025(4) -0.0017(4)
C4A 0.0116(5) 0.0170(5) 0.0126(5) -0.0077(4) 0.0014(4) 0.0003(4)
C5A 0.0114(5) 0.0142(5) 0.0138(5) -0.0064(4) -0.0008(4) -0.0003(4)
C6 0.0164(5) 0.0179(5) 0.0132(5) -0.0079(4) 0.0007(4) 0.0004(4)
C7 0.0174(5) 0.0189(5) 0.0156(5) -0.0101(4) -0.0031(4) 0.0017(4)
C8 0.0140(5) 0.0189(5) 0.0194(5) -0.0113(4) -0.0019(4) -0.0009(4)
C9 0.0131(5) 0.0165(5) 0.0169(5) -0.0097(4) 0.0016(4) -0.0016(4)
C9A 0.0131(5) 0.0129(5) 0.0130(5) -0.0069(4) -0.0006(4) 0.0001(4)
C9B 0.0115(5) 0.0141(5) 0.0116(5) -0.0067(4) 0.0008(4) -0.0011(4)
C10 0.0094(4) 0.0133(5) 0.0113(5) -0.0060(4) 0.0003(3) -0.0010(4)
C10A 0.0096(4) 0.0128(5) 0.0125(5) -0.0057(4) -0.0004(4) -0.0009(4)
C11 0.0124(5) 0.0139(5) 0.0136(5) -0.0080(4) 0.0023(4) -0.0019(4)
C12 0.0125(5) 0.0122(5) 0.0139(5) -0.0061(4) -0.0015(4) -0.0001(4)
C13 0.0123(5) 0.0225(6) 0.0211(6) -0.0134(5) 0.0005(4) -0.0012(4)
C14 0.0150(5) 0.0243(6) 0.0212(6) -0.0147(5) 0.0017(4) -0.0006(4)
C15 0.0181(5) 0.0139(5) 0.0156(5) -0.0074(4) -0.0027(4) -0.0003(4)
C16 0.0156(5) 0.0170(5) 0.0186(5) -0.0092(4) -0.0004(4) -0.0040(4)
C17 0.0130(5) 0.0165(5) 0.0182(5) -0.0096(4) 0.0017(4) -0.0030(4)
C18 0.0235(6) 0.0211(6) 0.0248(6) -0.0130(5) -0.0057(5) -0.0031(5)
C19 0.0247(6) 0.0394(8) 0.0230(6) -0.0182(6) -0.0027(5) 0.0005(6)
C20 0.0335(7) 0.0229(6) 0.0134(5) -0.0036(5) 0.0029(5) -0.0013(5)

loop_
_atom_type_symbol
_atom_type_description
_atom_type_scat_dispersion_real
_atom_type_scat_dispersion_imag
_atom_type_scat_source
C C 0.0033 0.0016 'International Tables Vol C Tables 4.2.6.8 and 6.1.1.4'
H H 0.0000 0.0000 'International Tables Vol C Tables 4.2.6.8 and 6.1.1.4'
D D 0.0000 0.0000 'International Tables Vol C Tables 4.2.6.8 and 6.1.1.4'
N N 0.0061 0.0033 'International Tables Vol C Tables 4.2.6.8 and 6.1.1.4'
O O 0.0106 0.0060 'International Tables Vol C Tables 4.2.6.8 and 6.1.1.4'
S S 0.1246 0.1234 'International Tables Vol C Tables 4.2.6.8 and 6.1.1.4'

loop_
_geom_angle_atom_site_label_1
_geom_angle_atom_site_label_2
_geom_angle_atom_site_label_3
_geom_angle
_geom_angle_site_symmetry_1
_geom_angle_site_symmetry_3
_geom_angle_publ_flag
O6 S1 C19 106.39(6) . . ?
O6 S1 C20 105.08(6) . . ?
C19 S1 C20 98.44(7) . . ?
C11 O3 H3 108.7(13) . . ?
C15 O4 C18 116.89(9) . . ?
C5A O5 C4A 106.64(8) . . ?
C1 N2 C12 126.89(9) . . ?
C1 N2 C3 111.54(9) . . ?
C12 N2 C3 121.20(9) . . ?
O1 C1 N2 126.90(10) . . ?
O1 C1 C10A 126.17(10) . . ?
N2 C1 C10A 106.84(9) . . ?
N2 C3 C3A 102.43(8) . . ?
N2 C3 H3A 111.3 . . ?
C3A C3 H3A 111.3 . . ?
N2 C3 H3B 111.3 . . ?
C3A C3 H3B 111.3 . . ?
H3A C3 H3B 109.2 . . ?
C4 C3A C3 119.03(9) . . ?
C4 C3A C10A 108.36(9) . . ?
C3 C3A C10A 101.35(8) . . ?
C4 C3A H3AA 109.2 . . ?
C3 C3A H3AA 109.2 . . ?
C10A C3A H3AA 109.2 . . ?
C4A C4 C3A 113.34(10) . . ?
C4A C4 H4A 123.3 . . ?
C3A C4 H4A 123.3 . . ?
C4 C4A O5 124.43(10) . . ?
C4 C4A C9B 125.07(10) . . ?
O5 C4A C9B 110.50(9) . . ?
C6 C5A O5 123.84(10) . . ?
C6 C5A C9A 123.47(10) . . ?
O5 C5A C9A 112.69(9) . . ?
C5A C6 C7 116.49(10) . . ?
C5A C6 H6A 121.8 . . ?
C7 C6 H6A 121.8 . . ?
C8 C7 C6 121.36(10) . . ?
C8 C7 H7A 119.3 . . ?
C6 C7 H7A 119.3 . . ?
C7 C8 C9 120.78(11) . . ?
C7 C8 H8A 119.6 . . ?
C9 C8 H8A 119.6 . . ?
C9A C9 C8 118.30(10) . . ?
C9A C9 H9A 120.8 . . ?
C8 C9 H9A 120.8 . . ?
C9 C9A C5A 119.58(10) . . ?
C9 C9A C9B 132.83(10) . . ?
C5A C9A C9B 107.47(9) . . ?
C9A C9B C4A 100.44(8) . . ?
C9A C9B C10 119.55(9) . . ?
C4A C9B C10 114.54(9) . . ?
C9A C9B H9BA 107.2 . . ?
C4A C9B H9BA 107.2 . . ?
C10 C9B H9BA 107.2 . . ?
C11 C10 C10A 112.17(9) . . ?
C11 C10 C9B 107.97(8) . . ?
C10A C10 C9B 108.75(8) . . ?
C11 C10 H10A 109.3 . . ?
C10A C10 H10A 109.3 . . ?
C9B C10 H10A 109.3 . . ?
C1 C10A C10 119.14(9) . . ?
C1 C10A C3A 103.50(8) . . ?
C10 C10A C3A 113.97(9) . . ?
C1 C10A H10B 106.5 . . ?
C10 C10A H10B 106.5 . . ?
C3A C10A H10B 106.5 . . ?
O2 C11 O3 123.84(10) . . ?
O2 C11 C10 124.00(10) . . ?
O3 C11 C10 112.13(9) . . ?
C17 C12 C13 118.51(10) . . ?
C17 C12 N2 119.12(10) . . ?
C13 C12 N2 122.34(10) . . ?
C14 C13 C12 119.93(11) . . ?
C14 C13 H13A 120.0 . . ?
C12 C13 H13A 120.0 . . ?
C13 C14 C15 121.24(11) . . ?
C13 C14 H14A 119.4 . . ?
C15 C14 H14A 119.4 . . ?
O4 C15 C16 124.72(10) . . ?
O4 C15 C14 116.14(10) . . ?
C16 C15 C14 119.12(10) . . ?
C15 C16 C17 119.83(11) . . ?
C15 C16 H16A 120.1 . . ?
C17 C16 H16A 120.1 . . ?
C12 C17 C16 121.32(10) . . ?
C12 C17 H17A 119.3 . . ?
C16 C17 H17A 119.3 . . ?
O4 C18 H18A 109.5 . . ?
O4 C18 H18B 109.5 . . ?
H18A C18 H18B 109.5 . . ?
O4 C18 H18C 109.5 . . ?
H18A C18 H18C 109.5 . . ?
H18B C18 H18C 109.5 . . ?
S1 C19 D19A 109.5 . . ?
S1 C19 D19B 109.5 . . ?
D19A C19 D19B 109.5 . . ?
S1 C19 D19C 109.5 . . ?
D19A C19 D19C 109.5 . . ?
D19B C19 D19C 109.5 . . ?
S1 C20 D20A 109.5 . . ?
S1 C20 D20B 109.5 . . ?
D20A C20 D20B 109.5 . . ?
S1 C20 D20C 109.5 . . ?
D20A C20 D20C 109.5 . . ?
D20B C20 D20C 109.5 . . ?

loop_
_geom_bond_atom_site_label_1
_geom_bond_atom_site_label_2
_geom_bond_distance
_geom_bond_site_symmetry_2
_geom_bond_publ_flag
S1 O6 1.5159(9) . ?
S1 C19 1.7797(15) . ?
S1 C20 1.7841(13) . ?
O1 C1 1.2239(13) . ?
O2 C11 1.2151(14) . ?
O3 C11 1.3241(13) . ?
O3 H3 0.91(2) . ?
O4 C15 1.3670(13) . ?
O4 C18 1.4326(15) . ?
O5 C5A 1.3877(13) . ?
O5 C4A 1.3889(13) . ?
N2 C1 1.3791(14) . ?
N2 C12 1.4223(14) . ?
N2 C3 1.4828(14) . ?
C1 C10A 1.5131(15) . ?
C3 C3A 1.5235(15) . ?
C3 H3A 0.9900 . ?
C3 H3B 0.9900 . ?
C3A C4 1.5008(15) . ?
C3A C10A 1.5310(14) . ?
C3A H3AA 1.0000 . ?
C4 C4A 1.3301(16) . ?
C4 H4A 0.9500 . ?
C4A C9B 1.5178(15) . ?
C5A C6 1.3787(15) . ?
C5A C9A 1.3929(15) . ?
C6 C7 1.3952(16) . ?
C6 H6A 0.9500 . ?
C7 C8 1.3926(16) . ?
C7 H7A 0.9500 . ?
C8 C9 1.4022(15) . ?
C8 H8A 0.9500 . ?
C9 C9A 1.3828(15) . ?
C9 H9A 0.9500 . ?
C9A C9B 1.5090(15) . ?
C9B C10 1.5748(14) . ?
C9B H9BA 1.0000 . ?
C10 C11 1.5203(15) . ?
C10 C10A 1.5238(15) . ?
C10 H10A 1.0000 . ?
C10A H10B 1.0000 . ?
C12 C17 1.3933(15) . ?
C12 C13 1.4046(15) . ?
C13 C14 1.3845(16) . ?
C13 H13A 0.9500 . ?
C14 C15 1.3964(16) . ?
C14 H14A 0.9500 . ?
C15 C16 1.3868(16) . ?
C16 C17 1.3956(15) . ?
C16 H16A 0.9500 . ?
C17 H17A 0.9500 . ?
C18 H18A 0.9800 . ?
C18 H18B 0.9800 . ?
C18 H18C 0.9800 . ?
C19 D19A 0.9800 . ?
C19 D19B 0.9800 . ?
C19 D19C 0.9800 . ?
C20 D20A 0.9800 . ?
C20 D20B 0.9800 . ?
C20 D20C 0.9800 . ?

loop_
_geom_hbond_atom_site_label_D
_geom_hbond_atom_site_label_H
_geom_hbond_atom_site_label_A
_geom_hbond_distance_DH
_geom_hbond_distance_HA
_geom_hbond_distance_DA
_geom_hbond_angle_DHA
_geom_hbond_site_symmetry_A
_geom_hbond_publ_flag
O3 H3 S1 0.91(2) 2.74(2) 3.5854(9) 153.7(17) . yes
O3 H3 O6 0.91(2) 1.70(2) 2.6063(12) 176(2) . yes
C3 H3B O1 0.99 2.50 3.4384(14) 157.1 1_455 yes
C13 H13A O1 0.95 2.25 2.8868(14) 123.5 . yes
C17 H17A O1 0.95 2.54 3.3221(14) 139.5 1_455 yes
C19 D19A O2 0.98 2.39 3.3349(16) 162.7 2_675 yes

loop_
_geom_torsion_atom_site_label_1
_geom_torsion_atom_site_label_2
_geom_torsion_atom_site_label_3
_geom_torsion_atom_site_label_4
_geom_torsion
_geom_torsion_site_symmetry_1
_geom_torsion_site_symmetry_2
_geom_torsion_site_symmetry_3
_geom_torsion_site_symmetry_4
_geom_torsion_publ_flag
C12 N2 C1 O1 3.51(19) . . . . ?
C3 N2 C1 O1 176.57(11) . . . . ?
C12 N2 C1 C10A -173.10(10) . . . . ?
C3 N2 C1 C10A -0.05(12) . . . . ?
C1 N2 C3 C3A 23.03(11) . . . . ?
C12 N2 C3 C3A -163.47(9) . . . . ?
N2 C3 C3A C4 -153.95(9) . . . . ?
N2 C3 C3A C10A -35.33(10) . . . . ?
C3 C3A C4 C4A 158.64(10) . . . . ?
C10A C3A C4 C4A 43.72(13) . . . . ?
C3A C4 C4A O5 -174.71(10) . . . . ?
C3A C4 C4A C9B 5.27(16) . . . . ?
C5A O5 C4A C4 166.87(11) . . . . ?
C5A O5 C4A C9B -13.11(12) . . . . ?
C4A O5 C5A C6 -175.09(11) . . . . ?
C4A O5 C5A C9A 5.13(12) . . . . ?
O5 C5A C6 C7 178.98(10) . . . . ?
C9A C5A C6 C7 -1.25(17) . . . . ?
C5A C6 C7 C8 -0.18(17) . . . . ?
C6 C7 C8 C9 1.27(18) . . . . ?
C7 C8 C9 C9A -0.92(17) . . . . ?
C8 C9 C9A C5A -0.45(16) . . . . ?
C8 C9 C9A C9B 175.06(11) . . . . ?
C6 C5A C9A C9 1.60(17) . . . . ?
O5 C5A C9A C9 -178.61(10) . . . . ?
C6 C5A C9A C9B -174.95(10) . . . . ?
O5 C5A C9A C9B 4.84(13) . . . . ?
C9 C9A C9B C4A 172.48(12) . . . . ?
C5A C9A C9B C4A -11.61(11) . . . . ?
C9 C9A C9B C10 46.32(17) . . . . ?
C5A C9A C9B C10 -137.77(10) . . . . ?
C4 C4A C9B C9A -164.76(11) . . . . ?
O5 C4A C9B C9A 15.22(11) . . . . ?
C4 C4A C9B C10 -35.30(16) . . . . ?
O5 C4A C9B C10 144.68(9) . . . . ?
C9A C9B C10 C11 -108.07(11) . . . . ?
C4A C9B C10 C11 132.72(10) . . . . ?
C9A C9B C10 C10A 129.98(10) . . . . ?
C4A C9B C10 C10A 10.77(12) . . . . ?
O1 C1 C10A C10 32.67(16) . . . . ?
N2 C1 C10A C10 -150.68(9) . . . . ?
O1 C1 C10A C3A 160.42(11) . . . . ?
N2 C1 C10A C3A -22.93(11) . . . . ?
C11 C10 C10A C1 39.73(13) . . . . ?
C9B C10 C10A C1 159.08(9) . . . . ?
C11 C10 C10A C3A -82.98(11) . . . . ?
C9B C10 C10A C3A 36.37(12) . . . . ?
C4 C3A C10A C1 161.84(9) . . . . ?
C3 C3A C10A C1 35.82(10) . . . . ?
C4 C3A C10A C10 -67.25(11) . . . . ?
C3 C3A C10A C10 166.72(9) . . . . ?
C10A C10 C11 O2 26.51(15) . . . . ?
C9B C10 C11 O2 -93.30(12) . . . . ?
C10A C10 C11 O3 -155.77(9) . . . . ?
C9B C10 C11 O3 84.42(11) . . . . ?
C1 N2 C12 C17 172.05(10) . . . . ?
C3 N2 C12 C17 -0.40(15) . . . . ?
C1 N2 C12 C13 -10.08(17) . . . . ?
C3 N2 C12 C13 177.47(10) . . . . ?
C17 C12 C13 C14 1.48(17) . . . . ?
N2 C12 C13 C14 -176.40(11) . . . . ?
C12 C13 C14 C15 0.17(19) . . . . ?
C18 O4 C15 C16 -1.50(17) . . . . ?
C18 O4 C15 C14 179.65(11) . . . . ?
C13 C14 C15 O4 177.27(11) . . . . ?
C13 C14 C15 C16 -1.65(18) . . . . ?
O4 C15 C16 C17 -177.39(11) . . . . ?
C14 C15 C16 C17 1.43(17) . . . . ?
C13 C12 C17 C16 -1.70(17) . . . . ?
N2 C12 C17 C16 176.26(10) . . . . ?
C15 C16 C17 C12 0.24(18) . . . . ?
